data_4027825
loop_
_publ_author_name
'Calderazzo, F.'
'Dell'amico, D.B.'
'Merlino, S.'
'Marchetti, F.'

_publ_section_title
;
 Synthesis and molecular structure of Au4 Cl8 and the isolation of (Pt (C
 O) Cl5)(-) in thionyl chloride
;
_journal_name_full
;
Journal of the Chemical Society. Dalton Transactions, Inorganic Chemistry
 (1972-)
;
_journal_page_first 2257
_journal_page_last 2260
_journal_volume 1982
_journal_year 1982
_chemical_formula_sum 'Au4 Cl8'
_space_group_IT_number 2
_symmetry_space_group_name_Hall '-P 1'
_symmetry_space_group_name_H-M 'P -1'
_cell_angle_alpha 94.4
_cell_angle_beta 107.5
_cell_angle_gamma 88.4
_cell_formula_units_Z 1
_cell_length_a 7.015
_cell_length_b 6.83
_cell_length_c 6.684
_cell_volume 304.521
_citation_journal_id_ASTM JCDTBI
_cod_data_source_file gold_637.cif
_cod_data_source_block Au4Cl8
_cod_original_cell_volume 304.5207
_cod_database_code 4027825

loop_
_symmetry_equiv_pos_as_xyz
x,y,z
-x,-y,-z

loop_
_atom_site_label
_atom_site_type_symbol
_atom_site_fract_x
_atom_site_fract_y
_atom_site_fract_z
_atom_site_occupancy
_atom_site_U_iso_or_equiv
Cl1 Cl-1 0.301 0.218 0.164 1 0.0
Au2 Au+3 0.0954 0.236 0.3811 1 0.0
Cl4 Cl-1 -0.177 0.272 0.101 1 0.0
Cl2 Cl-1 0.372 0.192 0.668 1 0.0
Cl3 Cl-1 -0.104 0.256 0.588 1 0.0
Au1 Au+1 0.4709 0.5079 0.2619 1 0.0
